data_7215161
loop_
_publ_author_name
'Khavasi, Hamid Reza'
'Tahrani, Alireza Azhdari'

_publ_section_title
;
 The role of secondary bonding on supramolecular assembly of coordination
 compounds: diversity of coordination modes and supramolecular structures
;
_journal_issue 29
_journal_name_full CrystEngComm
_journal_page_first 5799
_journal_paper_doi 10.1039/c3ce40433a
_journal_volume 15
_journal_year 2013
_chemical_formula_sum 'C22 H16 Br2 Hg I2 N6 O2'
_chemical_formula_weight 1010.60
_chemical_name_systematic
; 
 ? 
;
_space_group_IT_number 14
_symmetry_cell_setting monoclinic
_symmetry_space_group_name_Hall '-P 2yn'
_symmetry_space_group_name_H-M 'P 1 21/n 1'
_atom_sites_solution_hydrogens geom
_atom_sites_solution_primary direct
_atom_sites_solution_secondary difmap
_audit_creation_method SHELXL-97
_cell_angle_alpha 90.00
_cell_angle_beta 90.631(5)
_cell_angle_gamma 90.00
_cell_formula_units_Z 2
_cell_length_a 13.5526(8)
_cell_length_b 4.4302(3)
_cell_length_c 22.2992(14)
_cell_measurement_reflns_used 10371
_cell_measurement_temperature 298(2)
_cell_measurement_theta_max 29.19
_cell_measurement_theta_min 1.77
_cell_volume 1338.78(15)
_computing_cell_refinement 'X-Area 1.31 (Stoe & Cie GmbH, 2005)'
_computing_data_collection 'X-Area 1.31 (Stoe & Cie GmbH, 2005)'
_computing_data_reduction 'X-Area 1.31 (Stoe & Cie GmbH, 2005)'
_computing_molecular_graphics 'ORTEP-3 for Windows (Farrugia, 1997)'
_computing_publication_material 'WinGX (Farrugia, 1999)'
_computing_structure_refinement 'SHELXL-97 (Sheldrick, 1997)'
_computing_structure_solution 'SHELXS-97 (Sheldrick, 1990)'
_diffrn_ambient_temperature 298(2)
_diffrn_detector_area_resol_mean '0.15 mm'
_diffrn_measured_fraction_theta_full 0.992
_diffrn_measured_fraction_theta_max 0.992
_diffrn_measurement_device_type 'STOE IPDS IIT'
_diffrn_measurement_method 'rotation method'
_diffrn_radiation_monochromator graphite
_diffrn_radiation_source 'fine-focus sealed tube'
_diffrn_radiation_type MoK\a
_diffrn_radiation_wavelength 0.71073
_diffrn_reflns_av_R_equivalents 0.0889
_diffrn_reflns_av_sigmaI/netI 0.0620
_diffrn_reflns_limit_h_max 18
_diffrn_reflns_limit_h_min -18
_diffrn_reflns_limit_k_max 5
_diffrn_reflns_limit_k_min -6
_diffrn_reflns_limit_l_max 30
_diffrn_reflns_limit_l_min -30
_diffrn_reflns_number 10371
_diffrn_reflns_theta_full 29.19
_diffrn_reflns_theta_max 29.19
_diffrn_reflns_theta_min 1.77
_diffrn_standards_number 0
_exptl_absorpt_coefficient_mu 11.071
_exptl_absorpt_correction_T_max 0.194
_exptl_absorpt_correction_T_min 0.081
_exptl_absorpt_correction_type numerical
_exptl_absorpt_process_details 'shape of crystal determined optically'
_exptl_crystal_colour Colorless
_exptl_crystal_density_diffrn 2.507
_exptl_crystal_density_method 'not measured'
_exptl_crystal_description Needle
_exptl_crystal_F_000 924
_exptl_crystal_size_max 0.35
_exptl_crystal_size_mid 0.20
_exptl_crystal_size_min 0.15
_refine_diff_density_max 1.152
_refine_diff_density_min -1.201
_refine_diff_density_rms 0.273
_refine_ls_extinction_method none
_refine_ls_goodness_of_fit_ref 0.977
_refine_ls_hydrogen_treatment constr
_refine_ls_matrix_type full
_refine_ls_number_parameters 160
_refine_ls_number_reflns 3582
_refine_ls_number_restraints 0
_refine_ls_restrained_S_all 0.977
_refine_ls_R_factor_all 0.0647
_refine_ls_R_factor_gt 0.0466
_refine_ls_shift/su_max 0.008
_refine_ls_shift/su_mean 0.000
_refine_ls_structure_factor_coef Fsqd
_refine_ls_weighting_details 'calc w=1/[\s^2^(Fo^2^)+(0.0570P)^2^+0.0000P] where P=(Fo^2^+2Fc^2^)/3'
_refine_ls_weighting_scheme calc
_refine_ls_wR_factor_gt 0.1020
_refine_ls_wR_factor_ref 0.1087
_reflns_number_gt 2671
_reflns_number_total 3582
_reflns_threshold_expression >2sigma(I)
_cod_data_source_file c3ce40433a.cif
_cod_data_source_block c:\determination\solution\d53-2\khd53-2
_cod_depositor_comments
;
The following automatic conversions were performed:

'_symmetry_cell_setting' value 'Monoclinic' changed to 'monoclinic'
according to
/usr/data/users/saulius/automatic-downloads/retrospective/RSC/lib/dictionaries/cif_core.dic
dictionary named 'cif_core.dic' version 2.4.2 from 2011-04-26.

Automatic conversion script
Id: cif_fix_values 2281 2013-09-26 08:29:07Z andrius 
;
_cod_original_sg_symbol_H-M P21/n
_cod_original_formula_sum 'C22 H16 Br2 Hg1 I2 N6 O2'
_cod_database_code 7215161

loop_
_symmetry_equiv_pos_as_xyz
'x, y, z'
'-x+1/2, y+1/2, -z+1/2'
'-x, -y, -z'
'x-1/2, -y-1/2, z-1/2'

loop_
_atom_site_label
_atom_site_type_symbol
_atom_site_fract_x
_atom_site_fract_y
_atom_site_fract_z
_atom_site_U_iso_or_equiv
_atom_site_adp_type
_atom_site_occupancy
_atom_site_symmetry_multiplicity
_atom_site_calc_flag
_atom_site_refinement_flags
C1 C -0.1588(5) 0.343(2) 0.2966(3) 0.0577(19) Uani 1 1 d .
H1 H -0.2202 0.4004 0.2814 0.069 Uiso 1 1 calc R
C2 C -0.1272(5) 0.4607(19) 0.3511(3) 0.0559(17) Uani 1 1 d .
H2 H -0.1684 0.5917 0.3716 0.067 Uiso 1 1 calc R
C3 C 0.0157(5) 0.208(2) 0.3420(3) 0.0544(17) Uani 1 1 d .
H3 H 0.0784 0.1594 0.3563 0.065 Uiso 1 1 calc R
C4 C -0.0159(4) 0.0895(16) 0.2883(2) 0.0408(12) Uani 1 1 d .
C5 C 0.0507(4) -0.1303(17) 0.2560(3) 0.0447(14) Uani 1 1 d .
C6 C 0.0528(4) -0.4312(16) 0.1624(2) 0.0402(12) Uani 1 1 d .
C7 C -0.0042(4) -0.5262(17) 0.1134(3) 0.0468(15) Uani 1 1 d .
C8 C 0.0317(5) -0.715(2) 0.0707(3) 0.0593(18) Uani 1 1 d .
H8 H -0.0072 -0.7665 0.0376 0.071 Uiso 1 1 calc R
C9 C 0.1265(5) -0.829(2) 0.0768(3) 0.0608(19) Uani 1 1 d .
H9 H 0.1515 -0.9611 0.0484 0.073 Uiso 1 1 calc R
C10 C 0.1828(5) -0.743(2) 0.1254(3) 0.0547(16) Uani 1 1 d .
H10 H 0.2465 -0.8187 0.1296 0.066 Uiso 1 1 calc R
C11 C 0.1475(4) -0.5507(17) 0.1675(3) 0.0489(15) Uani 1 1 d .
H11 H 0.1872 -0.4981 0.2001 0.059 Uiso 1 1 calc R
N1 N -0.1044(4) 0.1531(15) 0.2654(2) 0.0507(14) Uani 1 1 d .
N2 N -0.0410(4) 0.3928(18) 0.3745(2) 0.0588(16) Uani 1 1 d .
N3 N 0.0119(3) -0.2275(15) 0.2034(2) 0.0451(12) Uani 1 1 d .
H3B H -0.0450 -0.1554 0.1937 0.054 Uiso 1 1 calc R
O1 O 0.1273(4) -0.2083(18) 0.2784(2) 0.0757(19) Uani 1 1 d .
Hg1 Hg 0.0000 0.5000 0.5000 0.05396(14) Uani 1 2 d S
Br1 Br -0.13568(5) -0.3790(3) 0.10377(4) 0.0721(3) Uani 1 1 d .
I1 I 0.15355(3) 0.14649(11) 0.493851(19) 0.04888(14) Uani 1 1 d .

loop_
_atom_site_aniso_label
_atom_site_aniso_U_11
_atom_site_aniso_U_22
_atom_site_aniso_U_33
_atom_site_aniso_U_23
_atom_site_aniso_U_13
_atom_site_aniso_U_12
C1 0.045(3) 0.072(6) 0.056(4) 0.001(3) -0.003(3) 0.010(3)
C2 0.053(3) 0.055(5) 0.060(4) -0.004(3) 0.004(3) 0.003(3)
C3 0.048(3) 0.069(5) 0.046(3) -0.002(3) -0.006(2) 0.000(3)
C4 0.040(3) 0.045(3) 0.038(3) 0.005(2) 0.001(2) -0.001(3)
C5 0.039(3) 0.051(4) 0.044(3) 0.001(3) -0.001(2) -0.002(3)
C6 0.035(2) 0.046(4) 0.040(3) -0.001(2) 0.004(2) -0.006(2)
C7 0.038(3) 0.056(4) 0.046(3) 0.001(3) -0.002(2) -0.008(3)
C8 0.057(4) 0.067(5) 0.054(3) -0.012(4) 0.003(3) -0.011(4)
C9 0.061(4) 0.066(6) 0.056(4) -0.011(4) 0.011(3) 0.002(4)
C10 0.044(3) 0.057(5) 0.064(4) 0.000(3) 0.010(3) 0.000(3)
C11 0.040(3) 0.056(4) 0.051(3) 0.003(3) -0.001(2) -0.007(3)
N1 0.044(3) 0.060(4) 0.048(3) -0.003(3) -0.005(2) -0.001(3)
N2 0.057(3) 0.076(5) 0.044(3) -0.010(3) -0.005(2) 0.002(3)
N3 0.036(2) 0.054(4) 0.045(2) -0.001(2) -0.0051(18) -0.002(2)
O1 0.051(3) 0.113(6) 0.063(3) -0.021(3) -0.022(2) 0.028(3)
Hg1 0.04349(18) 0.0546(3) 0.0638(2) -0.00378(18) 0.00026(14) 0.01723(16)
Br1 0.0425(3) 0.0999(7) 0.0736(4) -0.0245(4) -0.0183(3) 0.0070(4)
I1 0.03656(19) 0.0491(3) 0.0609(2) -0.00340(19) -0.00010(15) 0.01041(17)

loop_
_atom_type_symbol
_atom_type_description
_atom_type_scat_dispersion_real
_atom_type_scat_dispersion_imag
_atom_type_scat_source
C C 0.0033 0.0016 'International Tables Vol C Tables 4.2.6.8 and 6.1.1.4'
H H 0.0000 0.0000 'International Tables Vol C Tables 4.2.6.8 and 6.1.1.4'
N N 0.0061 0.0033 'International Tables Vol C Tables 4.2.6.8 and 6.1.1.4'
O O 0.0106 0.0060 'International Tables Vol C Tables 4.2.6.8 and 6.1.1.4'
Hg Hg -2.3894 9.2266 'International Tables Vol C Tables 4.2.6.8 and 6.1.1.4'
Br Br -0.2901 2.4595 'International Tables Vol C Tables 4.2.6.8 and 6.1.1.4'
I I -0.4742 1.8119 'International Tables Vol C Tables 4.2.6.8 and 6.1.1.4'

loop_
_geom_angle_atom_site_label_1
_geom_angle_atom_site_label_2
_geom_angle_atom_site_label_3
_geom_angle
_geom_angle_site_symmetry_3
N1 C1 C2 122.2(6) .
N1 C1 H1 118.9 .
C2 C1 H1 118.9 .
N2 C2 C1 122.0(7) .
N2 C2 H2 119.0 .
C1 C2 H2 119.0 .
N2 C3 C4 122.0(6) .
N2 C3 H3 119.0 .
C4 C3 H3 119.0 .
N1 C4 C3 121.8(6) .
N1 C4 C5 119.6(5) .
C3 C4 C5 118.6(5) .
O1 C5 N3 126.7(7) .
O1 C5 C4 120.4(6) .
N3 C5 C4 112.9(5) .
C11 C6 C7 116.8(6) .
C11 C6 N3 124.3(5) .
C7 C6 N3 118.9(5) .
C8 C7 C6 122.3(6) .
C8 C7 Br1 118.1(5) .
C6 C7 Br1 119.6(5) .
C7 C8 C9 119.5(6) .
C7 C8 H8 120.2 .
C9 C8 H8 120.2 .
C10 C9 C8 118.9(7) .
C10 C9 H9 120.5 .
C8 C9 H9 120.5 .
C11 C10 C9 121.5(7) .
C11 C10 H10 119.3 .
C9 C10 H10 119.3 .
C10 C11 C6 120.9(6) .
C10 C11 H11 119.5 .
C6 C11 H11 119.5 .
C1 N1 C4 116.0(5) .
C2 N2 C3 116.0(6) .
C5 N3 C6 128.2(5) .
C5 N3 H3B 115.9 .
C6 N3 H3B 115.9 .
I1 Hg1 I1 179.999(19) 3_566

loop_
_geom_bond_atom_site_label_1
_geom_bond_atom_site_label_2
_geom_bond_distance
_geom_bond_site_symmetry_2
C1 N1 1.323(9) .
C1 C2 1.385(10) .
C1 H1 0.9300 .
C2 N2 1.309(9) .
C2 H2 0.9300 .
C3 N2 1.340(10) .
C3 C4 1.372(9) .
C3 H3 0.9300 .
C4 N1 1.329(7) .
C4 C5 1.515(9) .
C5 O1 1.199(7) .
C5 N3 1.352(8) .
C6 C11 1.392(8) .
C6 C7 1.396(8) .
C6 N3 1.402(8) .
C7 C8 1.361(10) .
C7 Br1 1.908(6) .
C8 C9 1.386(11) .
C8 H8 0.9300 .
C9 C10 1.373(10) .
C9 H9 0.9300 .
C10 C11 1.359(10) .
C10 H10 0.9300 .
C11 H11 0.9300 .
N3 H3B 0.8600 .
Hg1 I1 2.6092(4) .
Hg1 I1 2.6093(4) 3_566

loop_
_geom_torsion_atom_site_label_1
_geom_torsion_atom_site_label_2
_geom_torsion_atom_site_label_3
_geom_torsion_atom_site_label_4
_geom_torsion
N1 C1 C2 N2 0.9(13)
N2 C3 C4 N1 0.6(12)
N2 C3 C4 C5 -176.8(7)
N1 C4 C5 O1 -174.1(7)
C3 C4 C5 O1 3.3(11)
N1 C4 C5 N3 3.5(9)
C3 C4 C5 N3 -179.1(7)
C11 C6 C7 C8 -3.2(10)
N3 C6 C7 C8 177.5(7)
C11 C6 C7 Br1 179.0(5)
N3 C6 C7 Br1 -0.4(9)
C6 C7 C8 C9 2.9(12)
Br1 C7 C8 C9 -179.2(6)
C7 C8 C9 C10 -1.4(13)
C8 C9 C10 C11 0.2(13)
C9 C10 C11 C6 -0.5(12)
C7 C6 C11 C10 1.9(10)
N3 C6 C11 C10 -178.8(7)
C2 C1 N1 C4 -2.4(12)
C3 C4 N1 C1 1.7(11)
C5 C4 N1 C1 179.0(6)
C1 C2 N2 C3 1.4(12)
C4 C3 N2 C2 -2.1(12)
O1 C5 N3 C6 -2.2(13)
C4 C5 N3 C6 -179.6(6)
C11 C6 N3 C5 -5.9(11)
C7 C6 N3 C5 173.3(7)
